data_4134798
loop_
_publ_author_name
'Walker, Morgan M.'
'Koronkiewicz, Brian'
'Chen, Shuming'
'Houk, K. N.'
'Mayer, James M.'
'Ellman, Jonathan A.'

_publ_section_title
;
 Highly Diastereoselective Functionalization of Piperidines by Photoredox
 Catalyzed \a-Amino C-H Arylation and Epimerization.
;
_journal_name_full 'Journal of the American Chemical Society'
_journal_paper_doi 10.1021/jacs.9b13165
_journal_year 2020
_chemical_formula_moiety 'C23 H29 N2, C6 H2 N3 O9 S'
_chemical_formula_sum 'C29 H31 N5 O9 S'
_chemical_formula_weight 625.65
_space_group_crystal_system monoclinic
_space_group_IT_number 14
_space_group_name_Hall '-P 2ybc'
_space_group_name_H-M_alt 'P 1 21/c 1'
_atom_sites_solution_hydrogens mixed
_atom_sites_solution_primary SHELXT
_atom_sites_solution_secondary difmap
_audit_creation_method SHELXL-2014/7
_cell_angle_alpha 90
_cell_angle_beta 102.724(4)
_cell_angle_gamma 90
_cell_formula_units_Z 4
_cell_length_a 9.7906(4)
_cell_length_b 17.2290(7)
_cell_length_c 18.2219(8)
_cell_measurement_reflns_used 24608
_cell_measurement_temperature 93(2)
_cell_measurement_theta_max 27.5030
_cell_measurement_theta_min 2.9970
_cell_volume 2998.2(2)
_computing_cell_refinement 'CrysAlisPro 1.171.39.16b (Rigaku OD, 2015)'
_computing_data_collection 'CrysAlisPro 1.171.39.16b (Rigaku OD, 2015)'
_computing_data_reduction 'CrysAlisPro 1.171.39.16b (Rigaku OD, 2015)'
_computing_molecular_graphics 'Olex2 (Dolomanov et al., 2009)'
_computing_publication_material 'CIFTAB-2014/2 (Sheldrick, 2014)'
_computing_structure_refinement 'SHELXL-2014/7 (Sheldrick, 2014)'
_computing_structure_solution 'SHELXT-2014/5 (Sheldrick, 2014)'
_diffrn_ambient_temperature 93(2)
_diffrn_detector_area_resol_mean 5.8
_diffrn_measured_fraction_theta_full 0.998
_diffrn_measured_fraction_theta_max 0.999
_diffrn_measurement_device_type 'Dectris Pilatus 3R'
_diffrn_measurement_method \w
_diffrn_radiation_type MoK\a
_diffrn_radiation_wavelength 0.71073
_diffrn_reflns_av_R_equivalents 0.0416
_diffrn_reflns_av_unetI/netI 0.0200
_diffrn_reflns_Laue_measured_fraction_full 0.998
_diffrn_reflns_Laue_measured_fraction_max 0.999
_diffrn_reflns_limit_h_max 12
_diffrn_reflns_limit_h_min -12
_diffrn_reflns_limit_k_max 22
_diffrn_reflns_limit_k_min -22
_diffrn_reflns_limit_l_max 23
_diffrn_reflns_limit_l_min -23
_diffrn_reflns_number 69321
_diffrn_reflns_point_group_measured_fraction_full 0.998
_diffrn_reflns_point_group_measured_fraction_max 0.999
_diffrn_reflns_theta_full 25.242
_diffrn_reflns_theta_max 27.484
_diffrn_reflns_theta_min 2.887
_diffrn_source 'microfocus rotating anode'
_exptl_absorpt_coefficient_mu 0.170
_exptl_absorpt_correction_T_max 1.00000
_exptl_absorpt_correction_T_min 0.75438
_exptl_absorpt_correction_type multi-scan
_exptl_absorpt_process_details
; 
CrysAlisPro 1.171.39.16b (Rigaku Oxford Diffraction, 2015) 
Empirical absorption correction using spherical harmonics, 
 implemented in SCALE3 ABSPACK scaling algorithm. 
;
_exptl_crystal_colour Yellow
_exptl_crystal_density_diffrn 1.386
_exptl_crystal_description Block
_exptl_crystal_F_000 1312
_exptl_crystal_size_max 0.100
_exptl_crystal_size_mid 0.100
_exptl_crystal_size_min 0.100
_refine_diff_density_max 0.399
_refine_diff_density_min -0.342
_refine_diff_density_rms 0.045
_refine_ls_extinction_method none
_refine_ls_goodness_of_fit_ref 1.026
_refine_ls_hydrogen_treatment mixed
_refine_ls_matrix_type full
_refine_ls_number_parameters 404
_refine_ls_number_reflns 6873
_refine_ls_number_restraints 0
_refine_ls_restrained_S_all 1.026
_refine_ls_R_factor_all 0.0423
_refine_ls_R_factor_gt 0.0353
_refine_ls_shift/su_max 0.002
_refine_ls_shift/su_mean 0.000
_refine_ls_structure_factor_coef Fsqd
_refine_ls_weighting_details 'w=1/[\s^2^(Fo^2^)+(0.0402P)^2^+1.5816P] where P=(Fo^2^+2Fc^2^)/3'
_refine_ls_weighting_scheme calc
_refine_ls_wR_factor_gt 0.0873
_refine_ls_wR_factor_ref 0.0906
_reflns_Friedel_coverage 0.000
_reflns_number_gt 5922
_reflns_number_total 6873
_reflns_threshold_expression 'I > 2\s(I)'
_cod_data_source_file ja9b13165_si_003.cif
_cod_data_source_block 007c-19019
_cod_original_sg_symbol_H-M 'P 21/c'
_cod_database_code 4134798
_shelx_shelxl_version_number 2014/7
_shelx_space_group_comment
; 
The symmetry employed for this shelxl refinement is uniquely defined 
by the following loop, which should always be used as a source of 
symmetry information in preference to the above space-group names. 
They are only intended as comments. 
;
_shelx_estimated_absorpt_t_min 0.983
_shelx_estimated_absorpt_t_max 0.983

loop_
_space_group_symop_operation_xyz
'x, y, z'
'-x, y+1/2, -z+1/2'
'-x, -y, -z'
'x, -y-1/2, z-1/2'

loop_
_atom_site_label
_atom_site_type_symbol
_atom_site_fract_x
_atom_site_fract_y
_atom_site_fract_z
_atom_site_U_iso_or_equiv
_atom_site_adp_type
_atom_site_occupancy
_atom_site_site_symmetry_order
_atom_site_calc_flag
_atom_site_refinement_flags_posn
_atom_site_refinement_flags_adp
_atom_site_refinement_flags_occupancy
_atom_site_disorder_assembly
_atom_site_disorder_group
S1 S 0.23285(3) 0.13168(2) 1.01103(2) 0.01688(8) Uani 1 1 d . . . . .
O1 O 0.28121(10) 0.15002(5) 1.08944(5) 0.0230(2) Uani 1 1 d . . . . .
O2 O 0.08930(10) 0.15298(6) 0.97902(5) 0.0251(2) Uani 1 1 d . . . . .
O3 O 0.32826(10) 0.15450(5) 0.96401(5) 0.0238(2) Uani 1 1 d . . . . .
O4 O 0.21619(12) 0.01707(6) 1.19298(6) 0.0328(2) Uani 1 1 d . . . . .
O5 O 0.03226(10) 0.05797(6) 1.11211(6) 0.0281(2) Uani 1 1 d . . . . .
O6 O 0.19725(12) -0.25215(6) 1.06993(8) 0.0416(3) Uani 1 1 d . . . . .
O7 O 0.29166(12) -0.25545(6) 0.97234(6) 0.0359(3) Uani 1 1 d . . . . .
O8 O 0.45367(11) 0.01236(7) 0.89388(6) 0.0357(3) Uani 1 1 d . . . . .
O9 O 0.23832(11) 0.04275(6) 0.84281(6) 0.0295(2) Uani 1 1 d . . . . .
N3 N 0.14430(12) 0.02419(6) 1.12894(6) 0.0218(2) Uani 1 1 d . . . . .
N4 N 0.24481(12) -0.22104(7) 1.02033(7) 0.0285(3) Uani 1 1 d . . . . .
N5 N 0.32887(12) 0.01619(6) 0.89345(6) 0.0219(2) Uani 1 1 d . . . . .
C24 C 0.23494(12) 0.02643(7) 1.01070(7) 0.0165(2) Uani 1 1 d . . . . .
C25 C 0.19560(13) -0.01549(7) 1.06828(7) 0.0180(2) Uani 1 1 d . . . . .
C26 C 0.19879(13) -0.09544(7) 1.07337(8) 0.0211(3) Uani 1 1 d . . . . .
H26 H 0.1702 -0.1217 1.1133 0.025 Uiso 1 1 calc R U . . .
C27 C 0.24511(14) -0.13555(7) 1.01817(8) 0.0218(3) Uani 1 1 d . . . . .
C28 C 0.29034(14) -0.09897(8) 0.96073(8) 0.0219(3) Uani 1 1 d . . . . .
H28 H 0.3252 -0.1277 0.9243 0.026 Uiso 1 1 calc R U . . .
C29 C 0.28308(13) -0.01857(7) 0.95815(7) 0.0186(2) Uani 1 1 d . . . . .
N1 N 0.22018(11) 0.28480(6) 0.85618(6) 0.0173(2) Uani 1 1 d . . . . .
N2 N 0.66004(14) 0.07789(8) 0.63138(7) 0.0324(3) Uani 1 1 d . . . . .
C1 C 0.13208(13) 0.33619(7) 0.89816(7) 0.0197(3) Uani 1 1 d . . . . .
H1A H 0.0532 0.3036 0.9076 0.024 Uiso 1 1 calc R U . . .
C2 C 0.22573(14) 0.35636(7) 0.97488(7) 0.0210(3) Uani 1 1 d . . . . .
H2 H 0.2573 0.3062 1.0007 0.025 Uiso 1 1 calc R U . . .
C3 C 0.35648(14) 0.39922(8) 0.96499(8) 0.0226(3) Uani 1 1 d . . . . .
H3A H 0.4155 0.4115 1.0151 0.027 Uiso 1 1 calc R U . . .
H3B H 0.3288 0.4488 0.9384 0.027 Uiso 1 1 calc R U . . .
C4 C 0.44193(13) 0.35112(7) 0.92033(8) 0.0206(3) Uani 1 1 d . . . . .
H4 H 0.4775 0.3038 0.9502 0.025 Uiso 1 1 calc R U . . .
C5 C 0.35239(13) 0.32533(7) 0.84397(7) 0.0182(2) Uani 1 1 d . . . . .
H5 H 0.3232 0.3728 0.8129 0.022 Uiso 1 1 calc R U . . .
C6 C 0.12960(13) 0.25078(7) 0.78729(7) 0.0185(2) Uani 1 1 d . . . . .
C7 C 0.11737(13) 0.28490(8) 0.71737(7) 0.0220(3) Uani 1 1 d . . . . .
H7 H 0.1704 0.3298 0.7115 0.026 Uiso 1 1 calc R U . . .
C8 C 0.02607(14) 0.25226(8) 0.65597(8) 0.0248(3) Uani 1 1 d . . . . .
H8 H 0.0159 0.2752 0.6077 0.030 Uiso 1 1 calc R U . . .
C9 C -0.05057(14) 0.18623(8) 0.66451(8) 0.0251(3) Uani 1 1 d . . . . .
H9 H -0.1132 0.1644 0.6223 0.030 Uiso 1 1 calc R U . . .
C10 C -0.03535(14) 0.15231(8) 0.73505(8) 0.0243(3) Uani 1 1 d . . . . .
H10 H -0.0865 0.1067 0.7409 0.029 Uiso 1 1 calc R U . . .
C11 C 0.05442(13) 0.18497(8) 0.79694(7) 0.0205(3) Uani 1 1 d . . . . .
H11 H 0.0642 0.1624 0.8454 0.025 Uiso 1 1 calc R U . . .
C12 C 0.06711(14) 0.40574(8) 0.84943(8) 0.0235(3) Uani 1 1 d . . . . .
H12A H 0.0863 0.4538 0.8797 0.028 Uiso 1 1 calc R U . . .
H12B H 0.1125 0.4108 0.8062 0.028 Uiso 1 1 calc R U . . .
C13 C -0.09009(16) 0.39759(11) 0.82020(11) 0.0413(4) Uani 1 1 d . . . . .
H13A H -0.1256 0.4426 0.7889 0.062 Uiso 1 1 calc R U . . .
H13B H -0.1361 0.3948 0.8628 0.062 Uiso 1 1 calc R U . . .
H13C H -0.1099 0.3501 0.7901 0.062 Uiso 1 1 calc R U . . .
C14 C 0.14260(16) 0.39996(9) 1.02456(8) 0.0282(3) Uani 1 1 d . . . . .
H14A H 0.1206 0.4529 1.0041 0.034 Uiso 1 1 calc R U . . .
H14B H 0.0529 0.3727 1.0227 0.034 Uiso 1 1 calc R U . . .
C15 C 0.22284(18) 0.40589(10) 1.10626(9) 0.0344(3) Uani 1 1 d . . . . .
H15A H 0.3077 0.4369 1.1089 0.052 Uiso 1 1 calc R U . . .
H15B H 0.2488 0.3538 1.1260 0.052 Uiso 1 1 calc R U . . .
H15C H 0.1636 0.4308 1.1363 0.052 Uiso 1 1 calc R U . . .
C16 C 0.56769(14) 0.39810(8) 0.90774(9) 0.0260(3) Uani 1 1 d . . . . .
H16A H 0.5344 0.4444 0.8779 0.039 Uiso 1 1 calc R U . . .
H16B H 0.6235 0.3662 0.8808 0.039 Uiso 1 1 calc R U . . .
H16C H 0.6256 0.4138 0.9565 0.039 Uiso 1 1 calc R U . . .
C17 C 0.42924(13) 0.27208(8) 0.80038(7) 0.0187(2) Uani 1 1 d . . . . .
C18 C 0.46703(14) 0.29947(8) 0.73564(8) 0.0230(3) Uani 1 1 d . . . . .
H18 H 0.4484 0.3519 0.7207 0.028 Uiso 1 1 calc R U . . .
C19 C 0.53144(15) 0.25115(8) 0.69281(8) 0.0251(3) Uani 1 1 d . . . . .
H19 H 0.5565 0.2703 0.6487 0.030 Uiso 1 1 calc R U . . .
C20 C 0.55926(13) 0.17430(8) 0.71481(7) 0.0215(3) Uani 1 1 d . . . . .
C21 C 0.52554(14) 0.14663(8) 0.78047(8) 0.0219(3) Uani 1 1 d . . . . .
H21 H 0.5462 0.0945 0.7959 0.026 Uiso 1 1 calc R U . . .
C22 C 0.46187(13) 0.19551(8) 0.82309(7) 0.0206(3) Uani 1 1 d . . . . .
H22 H 0.4401 0.1769 0.8682 0.025 Uiso 1 1 calc R U . . .
C23 C 0.61637(14) 0.12102(8) 0.66821(8) 0.0242(3) Uani 1 1 d . . . . .
H1 H 0.2497(16) 0.2447(9) 0.8865(9) 0.019(4) Uiso 1 1 d . . . . .

loop_
_atom_site_aniso_label
_atom_site_aniso_U_11
_atom_site_aniso_U_22
_atom_site_aniso_U_33
_atom_site_aniso_U_23
_atom_site_aniso_U_13
_atom_site_aniso_U_12
S1 0.02191(16) 0.01342(14) 0.01568(15) 0.00110(11) 0.00492(12) -0.00008(11)
O1 0.0308(5) 0.0205(4) 0.0174(4) -0.0023(3) 0.0048(4) -0.0022(4)
O2 0.0259(5) 0.0219(5) 0.0261(5) 0.0038(4) 0.0026(4) 0.0049(4)
O3 0.0315(5) 0.0186(4) 0.0244(5) 0.0019(4) 0.0127(4) -0.0028(4)
O4 0.0461(6) 0.0352(6) 0.0175(5) 0.0066(4) 0.0077(4) 0.0095(5)
O5 0.0216(5) 0.0293(5) 0.0361(6) 0.0008(4) 0.0118(4) 0.0029(4)
O6 0.0393(6) 0.0202(5) 0.0668(8) 0.0154(5) 0.0153(6) 0.0018(4)
O7 0.0482(7) 0.0188(5) 0.0336(6) -0.0056(4) -0.0066(5) 0.0066(5)
O8 0.0289(6) 0.0444(7) 0.0390(6) 0.0116(5) 0.0186(5) 0.0084(5)
O9 0.0371(6) 0.0294(5) 0.0202(5) 0.0046(4) 0.0021(4) 0.0033(4)
N3 0.0257(6) 0.0194(5) 0.0225(6) 0.0046(4) 0.0103(5) 0.0003(4)
N4 0.0248(6) 0.0160(5) 0.0396(7) 0.0032(5) -0.0040(5) 0.0019(5)
N5 0.0293(6) 0.0185(5) 0.0192(5) -0.0014(4) 0.0081(5) 0.0023(4)
C24 0.0164(6) 0.0144(5) 0.0176(6) 0.0012(4) 0.0015(5) 0.0002(4)
C25 0.0169(6) 0.0183(6) 0.0184(6) 0.0019(5) 0.0031(5) 0.0010(5)
C26 0.0178(6) 0.0191(6) 0.0252(7) 0.0065(5) 0.0023(5) 0.0001(5)
C27 0.0198(6) 0.0138(6) 0.0284(7) 0.0019(5) -0.0020(5) 0.0010(5)
C28 0.0216(6) 0.0196(6) 0.0228(6) -0.0030(5) 0.0014(5) 0.0029(5)
C29 0.0188(6) 0.0190(6) 0.0176(6) 0.0009(5) 0.0028(5) 0.0000(5)
N1 0.0165(5) 0.0174(5) 0.0177(5) 0.0040(4) 0.0034(4) 0.0005(4)
N2 0.0316(7) 0.0341(7) 0.0327(7) -0.0103(6) 0.0099(5) -0.0073(5)
C1 0.0186(6) 0.0199(6) 0.0224(6) 0.0031(5) 0.0081(5) 0.0014(5)
C2 0.0239(6) 0.0181(6) 0.0211(6) 0.0018(5) 0.0051(5) 0.0011(5)
C3 0.0226(6) 0.0203(6) 0.0245(7) -0.0005(5) 0.0047(5) -0.0007(5)
C4 0.0192(6) 0.0184(6) 0.0232(6) 0.0017(5) 0.0027(5) 0.0000(5)
C5 0.0149(6) 0.0186(6) 0.0216(6) 0.0037(5) 0.0049(5) -0.0006(5)
C6 0.0149(6) 0.0212(6) 0.0192(6) 0.0014(5) 0.0029(5) 0.0012(5)
C7 0.0183(6) 0.0243(7) 0.0237(7) 0.0051(5) 0.0053(5) -0.0013(5)
C8 0.0216(6) 0.0320(7) 0.0203(6) 0.0072(5) 0.0038(5) 0.0004(5)
C9 0.0207(6) 0.0316(7) 0.0217(7) 0.0011(5) 0.0019(5) -0.0024(5)
C10 0.0206(6) 0.0248(7) 0.0269(7) 0.0047(5) 0.0042(5) -0.0040(5)
C11 0.0175(6) 0.0224(6) 0.0217(6) 0.0053(5) 0.0046(5) -0.0001(5)
C12 0.0228(6) 0.0220(6) 0.0267(7) 0.0062(5) 0.0075(5) 0.0046(5)
C13 0.0224(7) 0.0417(9) 0.0580(11) 0.0205(8) 0.0050(7) 0.0077(7)
C14 0.0315(7) 0.0271(7) 0.0290(7) -0.0007(6) 0.0131(6) 0.0025(6)
C15 0.0397(9) 0.0352(8) 0.0312(8) -0.0081(6) 0.0143(7) -0.0091(7)
C16 0.0196(6) 0.0234(7) 0.0348(8) -0.0007(6) 0.0053(6) -0.0025(5)
C17 0.0140(5) 0.0223(6) 0.0193(6) 0.0017(5) 0.0027(5) -0.0004(5)
C18 0.0234(6) 0.0221(6) 0.0234(7) 0.0050(5) 0.0052(5) -0.0009(5)
C19 0.0259(7) 0.0297(7) 0.0213(6) 0.0033(5) 0.0088(5) -0.0046(5)
C20 0.0161(6) 0.0273(7) 0.0209(6) -0.0026(5) 0.0039(5) -0.0025(5)
C21 0.0203(6) 0.0219(6) 0.0232(6) 0.0022(5) 0.0041(5) 0.0017(5)
C22 0.0190(6) 0.0241(6) 0.0196(6) 0.0049(5) 0.0061(5) 0.0013(5)
C23 0.0219(6) 0.0279(7) 0.0232(7) -0.0030(5) 0.0055(5) -0.0063(5)

loop_
_atom_type_symbol
_atom_type_description
_atom_type_scat_dispersion_real
_atom_type_scat_dispersion_imag
_atom_type_scat_source
C C 0.0033 0.0016 'International Tables Vol C Tables 4.2.6.8 and 6.1.1.4'
H H 0.0000 0.0000 'International Tables Vol C Tables 4.2.6.8 and 6.1.1.4'
N N 0.0061 0.0033 'International Tables Vol C Tables 4.2.6.8 and 6.1.1.4'
O O 0.0106 0.0060 'International Tables Vol C Tables 4.2.6.8 and 6.1.1.4'
S S 0.1246 0.1234 'International Tables Vol C Tables 4.2.6.8 and 6.1.1.4'

loop_
_geom_angle_atom_site_label_1
_geom_angle_atom_site_label_2
_geom_angle_atom_site_label_3
_geom_angle
_geom_angle_site_symmetry_1
_geom_angle_site_symmetry_3
_geom_angle_publ_flag
O1 S1 O2 115.05(6) . . ?
O1 S1 O3 114.36(6) . . ?
O2 S1 O3 112.79(6) . . ?
O1 S1 C24 102.80(6) . . ?
O2 S1 C24 105.26(6) . . ?
O3 S1 C24 105.03(6) . . ?
O5 N3 O4 125.56(12) . . ?
O5 N3 C25 117.87(11) . . ?
O4 N3 C25 116.48(11) . . ?
O7 N4 O6 125.20(12) . . ?
O7 N4 C27 117.45(12) . . ?
O6 N4 C27 117.35(13) . . ?
O9 N5 O8 125.77(12) . . ?
O9 N5 C29 117.28(11) . . ?
O8 N5 C29 116.86(11) . . ?
C29 C24 C25 114.83(11) . . ?
C29 C24 S1 124.39(10) . . ?
C25 C24 S1 120.64(10) . . ?
C26 C25 C24 124.11(12) . . ?
C26 C25 N3 114.68(11) . . ?
C24 C25 N3 121.20(11) . . ?
C27 C26 C25 117.25(12) . . ?
C27 C26 H26 121.4 . . ?
C25 C26 H26 121.4 . . ?
C28 C27 C26 122.60(12) . . ?
C28 C27 N4 118.76(12) . . ?
C26 C27 N4 118.64(12) . . ?
C27 C28 C29 117.42(12) . . ?
C27 C28 H28 121.3 . . ?
C29 C28 H28 121.3 . . ?
C28 C29 C24 123.73(12) . . ?
C28 C29 N5 114.18(11) . . ?
C24 C29 N5 122.09(11) . . ?
C6 N1 C5 115.04(10) . . ?
C6 N1 C1 110.37(9) . . ?
C5 N1 C1 113.05(10) . . ?
C6 N1 H1 105.6(10) . . ?
C5 N1 H1 105.9(10) . . ?
C1 N1 H1 106.1(10) . . ?
C2 C1 C12 115.89(11) . . ?
C2 C1 N1 107.06(10) . . ?
C12 C1 N1 111.30(10) . . ?
C2 C1 H1A 107.4 . . ?
C12 C1 H1A 107.4 . . ?
N1 C1 H1A 107.4 . . ?
C3 C2 C1 110.58(11) . . ?
C3 C2 C14 113.59(11) . . ?
C1 C2 C14 111.05(11) . . ?
C3 C2 H2 107.1 . . ?
C1 C2 H2 107.1 . . ?
C14 C2 H2 107.1 . . ?
C2 C3 C4 111.85(11) . . ?
C2 C3 H3A 109.2 . . ?
C4 C3 H3A 109.2 . . ?
C2 C3 H3B 109.2 . . ?
C4 C3 H3B 109.2 . . ?
H3A C3 H3B 107.9 . . ?
C16 C4 C3 110.15(11) . . ?
C16 C4 C5 109.51(11) . . ?
C3 C4 C5 111.57(10) . . ?
C16 C4 H4 108.5 . . ?
C3 C4 H4 108.5 . . ?
C5 C4 H4 108.5 . . ?
C17 C5 N1 109.46(10) . . ?
C17 C5 C4 113.50(10) . . ?
N1 C5 C4 109.42(10) . . ?
C17 C5 H5 108.1 . . ?
N1 C5 H5 108.1 . . ?
C4 C5 H5 108.1 . . ?
C11 C6 C7 121.62(12) . . ?
C11 C6 N1 116.76(11) . . ?
C7 C6 N1 121.59(11) . . ?
C6 C7 C8 118.67(12) . . ?
C6 C7 H7 120.7 . . ?
C8 C7 H7 120.7 . . ?
C7 C8 C9 120.59(13) . . ?
C7 C8 H8 119.7 . . ?
C9 C8 H8 119.7 . . ?
C10 C9 C8 119.81(13) . . ?
C10 C9 H9 120.1 . . ?
C8 C9 H9 120.1 . . ?
C11 C10 C9 120.06(13) . . ?
C11 C10 H10 120.0 . . ?
C9 C10 H10 120.0 . . ?
C6 C11 C10 119.25(12) . . ?
C6 C11 H11 120.4 . . ?
C10 C11 H11 120.4 . . ?
C13 C12 C1 112.77(12) . . ?
C13 C12 H12A 109.0 . . ?
C1 C12 H12A 109.0 . . ?
C13 C12 H12B 109.0 . . ?
C1 C12 H12B 109.0 . . ?
H12A C12 H12B 107.8 . . ?
C12 C13 H13A 109.5 . . ?
C12 C13 H13B 109.5 . . ?
H13A C13 H13B 109.5 . . ?
C12 C13 H13C 109.5 . . ?
H13A C13 H13C 109.5 . . ?
H13B C13 H13C 109.5 . . ?
C15 C14 C2 112.39(12) . . ?
C15 C14 H14A 109.1 . . ?
C2 C14 H14A 109.1 . . ?
C15 C14 H14B 109.1 . . ?
C2 C14 H14B 109.1 . . ?
H14A C14 H14B 107.9 . . ?
C14 C15 H15A 109.5 . . ?
C14 C15 H15B 109.5 . . ?
H15A C15 H15B 109.5 . . ?
C14 C15 H15C 109.5 . . ?
H15A C15 H15C 109.5 . . ?
H15B C15 H15C 109.5 . . ?
C4 C16 H16A 109.5 . . ?
C4 C16 H16B 109.5 . . ?
H16A C16 H16B 109.5 . . ?
C4 C16 H16C 109.5 . . ?
H16A C16 H16C 109.5 . . ?
H16B C16 H16C 109.5 . . ?
C18 C17 C22 118.93(12) . . ?
C18 C17 C5 119.54(11) . . ?
C22 C17 C5 121.52(11) . . ?
C19 C18 C17 120.82(12) . . ?
C19 C18 H18 119.6 . . ?
C17 C18 H18 119.6 . . ?
C18 C19 C20 119.60(12) . . ?
C18 C19 H19 120.2 . . ?
C20 C19 H19 120.2 . . ?
C19 C20 C21 120.27(12) . . ?
C19 C20 C23 120.77(13) . . ?
C21 C20 C23 118.88(12) . . ?
C22 C21 C20 119.66(12) . . ?
C22 C21 H21 120.2 . . ?
C20 C21 H21 120.2 . . ?
C21 C22 C17 120.66(12) . . ?
C21 C22 H22 119.7 . . ?
C17 C22 H22 119.7 . . ?
N2 C23 C20 178.88(15) . . ?

loop_
_geom_bond_atom_site_label_1
_geom_bond_atom_site_label_2
_geom_bond_distance
_geom_bond_site_symmetry_2
_geom_bond_publ_flag
S1 O1 1.4378(9) . ?
S1 O2 1.4454(10) . ?
S1 O3 1.4539(10) . ?
S1 C24 1.8135(12) . ?
O4 N3 1.2291(15) . ?
O5 N3 1.2197(15) . ?
O6 N4 1.2274(17) . ?
O7 N4 1.2261(17) . ?
O8 N5 1.2219(16) . ?
O9 N5 1.2193(15) . ?
N3 C25 1.4784(17) . ?
N4 C27 1.4735(16) . ?
N5 C29 1.4773(17) . ?
C24 C29 1.3925(18) . ?
C24 C25 1.3960(17) . ?
C25 C26 1.3805(18) . ?
C26 C27 1.377(2) . ?
C26 H26 0.9500 . ?
C27 C28 1.376(2) . ?
C28 C29 1.3872(18) . ?
C28 H28 0.9500 . ?
N1 C6 1.4883(16) . ?
N1 C5 1.5296(16) . ?
N1 C1 1.5505(16) . ?
N1 H1 0.892(16) . ?
N2 C23 1.1453(19) . ?
C1 C2 1.5334(18) . ?
C1 C12 1.5428(18) . ?
C1 H1A 1.0000 . ?
C2 C3 1.5225(18) . ?
C2 C14 1.5397(19) . ?
C2 H2 1.0000 . ?
C3 C4 1.5326(18) . ?
C3 H3A 0.9900 . ?
C3 H3B 0.9900 . ?
C4 C16 1.5324(18) . ?
C4 C5 1.5377(18) . ?
C4 H4 1.0000 . ?
C5 C17 1.5172(18) . ?
C5 H5 1.0000 . ?
C6 C11 1.3840(18) . ?
C6 C7 1.3842(18) . ?
C7 C8 1.3881(19) . ?
C7 H7 0.9500 . ?
C8 C9 1.390(2) . ?
C8 H8 0.9500 . ?
C9 C10 1.3898(19) . ?
C9 H9 0.9500 . ?
C10 C11 1.3872(19) . ?
C10 H10 0.9500 . ?
C11 H11 0.9500 . ?
C12 C13 1.520(2) . ?
C12 H12A 0.9900 . ?
C12 H12B 0.9900 . ?
C13 H13A 0.9800 . ?
C13 H13B 0.9800 . ?
C13 H13C 0.9800 . ?
C14 C15 1.526(2) . ?
C14 H14A 0.9900 . ?
C14 H14B 0.9900 . ?
C15 H15A 0.9800 . ?
C15 H15B 0.9800 . ?
C15 H15C 0.9800 . ?
C16 H16A 0.9800 . ?
C16 H16B 0.9800 . ?
C16 H16C 0.9800 . ?
C17 C18 1.3942(18) . ?
C17 C22 1.3984(18) . ?
C18 C19 1.384(2) . ?
C18 H18 0.9500 . ?
C19 C20 1.393(2) . ?
C19 H19 0.9500 . ?
C20 C21 1.3936(19) . ?
C20 C23 1.4443(19) . ?
C21 C22 1.3836(19) . ?
C21 H21 0.9500 . ?
C22 H22 0.9500 . ?

loop_
_geom_hbond_atom_site_label_D
_geom_hbond_atom_site_label_H
_geom_hbond_atom_site_label_A
_geom_hbond_distance_DH
_geom_hbond_distance_HA
_geom_hbond_distance_DA
_geom_hbond_angle_DHA
_geom_hbond_site_symmetry_A
N1 H1 O3 0.892(16) 2.126(16) 3.0173(14) 176.1(14) .

loop_
_geom_torsion_atom_site_label_1
_geom_torsion_atom_site_label_2
_geom_torsion_atom_site_label_3
_geom_torsion_atom_site_label_4
_geom_torsion
_geom_torsion_site_symmetry_1
_geom_torsion_site_symmetry_2
_geom_torsion_site_symmetry_3
_geom_torsion_site_symmetry_4
_geom_torsion_publ_flag
O1 S1 C24 C29 -137.50(11) . . . . ?
O2 S1 C24 C29 101.70(11) . . . . ?
O3 S1 C24 C29 -17.57(12) . . . . ?
O1 S1 C24 C25 38.01(11) . . . . ?
O2 S1 C24 C25 -82.79(11) . . . . ?
O3 S1 C24 C25 157.94(10) . . . . ?
C29 C24 C25 C26 -1.85(18) . . . . ?
S1 C24 C25 C26 -177.77(10) . . . . ?
C29 C24 C25 N3 179.09(11) . . . . ?
S1 C24 C25 N3 3.18(16) . . . . ?
O5 N3 C25 C26 -112.20(13) . . . . ?
O4 N3 C25 C26 64.56(15) . . . . ?
O5 N3 C25 C24 66.94(16) . . . . ?
O4 N3 C25 C24 -116.30(13) . . . . ?
C24 C25 C26 C27 0.61(19) . . . . ?
N3 C25 C26 C27 179.72(11) . . . . ?
C25 C26 C27 C28 1.63(19) . . . . ?
C25 C26 C27 N4 -177.72(11) . . . . ?
O7 N4 C27 C28 3.43(18) . . . . ?
O6 N4 C27 C28 -176.36(12) . . . . ?
O7 N4 C27 C26 -177.19(12) . . . . ?
O6 N4 C27 C26 3.02(18) . . . . ?
C26 C27 C28 C29 -2.4(2) . . . . ?
N4 C27 C28 C29 176.97(11) . . . . ?
C27 C28 C29 C24 1.0(2) . . . . ?
C27 C28 C29 N5 -177.99(11) . . . . ?
C25 C24 C29 C28 1.02(18) . . . . ?
S1 C24 C29 C28 176.76(10) . . . . ?
C25 C24 C29 N5 179.91(11) . . . . ?
S1 C24 C29 N5 -4.34(18) . . . . ?
O9 N5 C29 C28 106.92(13) . . . . ?
O8 N5 C29 C28 -69.66(15) . . . . ?
O9 N5 C29 C24 -72.07(16) . . . . ?
O8 N5 C29 C24 111.34(14) . . . . ?
C6 N1 C1 C2 169.65(10) . . . . ?
C5 N1 C1 C2 -59.91(12) . . . . ?
C6 N1 C1 C12 -62.78(13) . . . . ?
C5 N1 C1 C12 67.67(13) . . . . ?
C12 C1 C2 C3 -65.63(14) . . . . ?
N1 C1 C2 C3 59.21(13) . . . . ?
C12 C1 C2 C14 61.42(15) . . . . ?
N1 C1 C2 C14 -173.75(10) . . . . ?
C1 C2 C3 C4 -58.76(14) . . . . ?
C14 C2 C3 C4 175.61(11) . . . . ?
C2 C3 C4 C16 176.73(11) . . . . ?
C2 C3 C4 C5 54.90(14) . . . . ?
C6 N1 C5 C17 -50.05(13) . . . . ?
C1 N1 C5 C17 -178.10(10) . . . . ?
C6 N1 C5 C4 -175.01(10) . . . . ?
C1 N1 C5 C4 56.94(13) . . . . ?
C16 C4 C5 C17 62.46(14) . . . . ?
C3 C4 C5 C17 -175.33(10) . . . . ?
C16 C4 C5 N1 -174.95(10) . . . . ?
C3 C4 C5 N1 -52.75(13) . . . . ?
C5 N1 C6 C11 148.91(11) . . . . ?
C1 N1 C6 C11 -81.71(13) . . . . ?
C5 N1 C6 C7 -33.30(16) . . . . ?
C1 N1 C6 C7 96.08(13) . . . . ?
C11 C6 C7 C8 0.7(2) . . . . ?
N1 C6 C7 C8 -177.01(12) . . . . ?
C6 C7 C8 C9 -0.6(2) . . . . ?
C7 C8 C9 C10 -0.3(2) . . . . ?
C8 C9 C10 C11 1.0(2) . . . . ?
C7 C6 C11 C10 0.0(2) . . . . ?
N1 C6 C11 C10 177.83(11) . . . . ?
C9 C10 C11 C6 -0.9(2) . . . . ?
C2 C1 C12 C13 -129.48(14) . . . . ?
N1 C1 C12 C13 107.90(14) . . . . ?
C3 C2 C14 C15 -66.71(15) . . . . ?
C1 C2 C14 C15 167.91(12) . . . . ?
N1 C5 C17 C18 127.92(12) . . . . ?
C4 C5 C17 C18 -109.52(13) . . . . ?
N1 C5 C17 C22 -51.30(15) . . . . ?
C4 C5 C17 C22 71.26(15) . . . . ?
C22 C17 C18 C19 2.24(19) . . . . ?
C5 C17 C18 C19 -177.00(12) . . . . ?
C17 C18 C19 C20 -0.2(2) . . . . ?
C18 C19 C20 C21 -1.5(2) . . . . ?
C18 C19 C20 C23 175.17(12) . . . . ?
C19 C20 C21 C22 1.2(2) . . . . ?
C23 C20 C21 C22 -175.58(12) . . . . ?
C20 C21 C22 C17 0.9(2) . . . . ?
C18 C17 C22 C21 -2.59(19) . . . . ?
C5 C17 C22 C21 176.64(12) . . . . ?
